data_2244188
loop_
_publ_author_name
'Tinapple, Elizabeth'
'Farrar, Sam'
'Johnston, Dean H.'

_publ_section_title
;
 Crystal structures and hydrogen-bonding analysis of a series of benzamide
 complexes of zinc(II) chloride
;
_journal_coeditor_code ZL5023
_journal_issue 9
_journal_name_full 'Acta Crystallographica Section E'
_journal_page_first 880
_journal_page_last 886
_journal_paper_doi 10.1107/S2056989021008264
_journal_volume 77
_journal_year 2021
_chemical_formula_iupac '[Zn Cl2 (C8 H9 N O)2]'
_chemical_formula_moiety 'C16 H18 Cl2 N2 O2 Zn'
_chemical_formula_sum 'C16 H18 Cl2 N2 O2 Zn'
_chemical_formula_weight 406.59
_chemical_name_systematic
;
Dichloridobis(4-methylbenzamide-\k<i>O</i>)zinc(II)
;
_space_group_crystal_system monoclinic
_space_group_IT_number 14
_space_group_name_Hall '-P 2ybc'
_space_group_name_H-M_alt 'P 1 21/c 1'
_atom_sites_solution_hydrogens mixed
_atom_sites_solution_primary dual
_cell_angle_alpha 90
_cell_angle_beta 96.893(2)
_cell_angle_gamma 90
_cell_formula_units_Z 4
_cell_length_a 6.8376(4)
_cell_length_b 17.2694(9)
_cell_length_c 14.9856(7)
_cell_measurement_reflns_used 8511
_cell_measurement_temperature 100
_cell_measurement_theta_max 30.06
_cell_measurement_theta_min 2.36
_cell_volume 1756.73(16)
_computing_cell_refinement
;
SAINT  (Bruker, 2020)
;
_computing_data_collection
;
<i>BIS</i> (Bruker, 2020)
;
_computing_data_reduction
;
SAINT (Bruker, 2020)
;
_computing_molecular_graphics
;
CrystalMaker (Palmer, 2020)
;
_computing_publication_material
;
<i>OLEX2</i> (Dolomanov <i>et al.</i>,  2009) and publCIF (Westrip,
2010)
;
_computing_structure_refinement
;
<i>SHELXL2018/3</i> (Sheldrick, 2015b)
;
_computing_structure_solution
;
SHELXT (Sheldrick, 2015a)
;
_diffrn_ambient_temperature 99.99
_diffrn_detector 'CCD plate'
_diffrn_detector_area_resol_mean 8
_diffrn_measured_fraction_theta_full 0.999
_diffrn_measured_fraction_theta_max 0.999
_diffrn_measurement_device 'three-circle diffractometer'
_diffrn_measurement_device_type 'Bruker APEXII CCD'
_diffrn_measurement_method '\w and \f scans'
_diffrn_radiation_monochromator graphite
_diffrn_radiation_probe x-ray
_diffrn_radiation_type MoK\a
_diffrn_radiation_wavelength 0.71073
_diffrn_reflns_av_R_equivalents 0.0512
_diffrn_reflns_av_unetI/netI 0.0385
_diffrn_reflns_limit_h_max 9
_diffrn_reflns_limit_h_min -9
_diffrn_reflns_limit_k_max 24
_diffrn_reflns_limit_k_min -24
_diffrn_reflns_limit_l_max 21
_diffrn_reflns_limit_l_min -21
_diffrn_reflns_number 33806
_diffrn_reflns_theta_full 25.242
_diffrn_reflns_theta_max 30.526
_diffrn_reflns_theta_min 1.807
_diffrn_source 'sealed tube'
_diffrn_standards_number 0
_exptl_absorpt_coefficient_mu 1.711
_exptl_absorpt_correction_T_max 0.7461
_exptl_absorpt_correction_T_min 0.6288
_exptl_absorpt_correction_type multi-scan
_exptl_absorpt_process_details
;
(SADABS; Krause <i>et al.</i>,  2015)
;
_exptl_crystal_colour 'clear light colourless'
_exptl_crystal_density_diffrn 1.537
_exptl_crystal_description needle
_exptl_crystal_F_000 832
_exptl_crystal_size_max 0.555
_exptl_crystal_size_mid 0.176
_exptl_crystal_size_min 0.088
_refine_diff_density_max 0.461
_refine_diff_density_min -0.324
_refine_ls_extinction_method none
_refine_ls_goodness_of_fit_ref 1.014
_refine_ls_hydrogen_treatment mixed
_refine_ls_matrix_type full
_refine_ls_number_parameters 222
_refine_ls_number_reflns 5376
_refine_ls_number_restraints 4
_refine_ls_restrained_S_all 1.014
_refine_ls_R_factor_all 0.0476
_refine_ls_R_factor_gt 0.0305
_refine_ls_shift/su_max 0.001
_refine_ls_shift/su_mean 0.000
_refine_ls_structure_factor_coef Fsqd
_refine_ls_weighting_details 'w=1/[\s^2^(Fo^2^)+(0.0280P)^2^+0.9244P] where P=(Fo^2^+2Fc^2^)/3'
_refine_ls_weighting_scheme calc
_refine_ls_wR_factor_gt 0.0629
_refine_ls_wR_factor_ref 0.0687
_reflns_number_gt 4283
_reflns_number_total 5376
_reflns_threshold_expression 'I > 2\s(I)'
_cod_data_source_file zl5023sup1.cif
_cod_data_source_block 4
_cod_database_code 2244188
_shelx_space_group_comment
;
The symmetry employed for this shelxl refinement is uniquely defined
by the following loop, which should always be used as a source of
symmetry information in preference to the above space-group names.
They are only intended as comments.
;
_shelx_estimated_absorpt_t_min 0.450
_shelx_estimated_absorpt_t_max 0.864

loop_
_space_group_symop_operation_xyz
'x, y, z'
'-x, y+1/2, -z+1/2'
'-x, -y, -z'
'x, -y-1/2, z-1/2'

loop_
_atom_site_type_symbol
_atom_site_label
_atom_site_fract_x
_atom_site_fract_y
_atom_site_fract_z
_atom_site_U_iso_or_equiv
_atom_site_adp_type
_atom_site_calc_flag
_atom_site_occupancy
_atom_site_disorder_assembly
_atom_site_disorder_group
Zn Zn1 0.62040(3) 0.33576(2) 0.90851(2) 0.01257(6) Uani d 1 . .
Cl Cl1 0.77285(6) 0.44248(3) 0.96142(3) 0.01698(9) Uani d 1 . .
Cl Cl2 0.47211(6) 0.26784(3) 1.00645(3) 0.01897(9) Uani d 1 . .
O O1 0.80611(18) 0.27132(8) 0.85157(8) 0.0185(3) Uani d 1 . .
O O2 0.42159(16) 0.36421(7) 0.80292(7) 0.0138(2) Uani d 1 . .
N N1 0.6780(2) 0.27321(10) 0.70593(9) 0.0173(3) Uani d 1 . .
H H1A 0.581(3) 0.3025(12) 0.7182(14) 0.026 Uiso d 1 . .
H H1B 0.679(3) 0.2600(13) 0.6506(11) 0.026 Uiso d 1 . .
N N2 0.1956(2) 0.41980(11) 0.87969(10) 0.0227(4) Uani d 1 . .
H H2A 0.076(3) 0.4331(14) 0.8844(16) 0.034 Uiso d 1 . .
H H2B 0.275(3) 0.4161(14) 0.9295(12) 0.034 Uiso d 1 . .
C C1 0.9836(2) 0.20466(10) 0.75021(10) 0.0121(3) Uani d 1 . .
C C2 1.1478(2) 0.20012(10) 0.81520(10) 0.0135(3) Uani d 1 . .
H H2 1.145841 0.225037 0.871603 0.016 Uiso calc 1 . .
C C3 1.3132(2) 0.15949(10) 0.79764(11) 0.0147(3) Uani d 1 . .
H H3 1.424273 0.157277 0.842184 0.018 Uiso calc 1 . .
C C4 1.3201(2) 0.12177(10) 0.71601(11) 0.0140(3) Uani d 1 . .
C C5 1.1545(2) 0.12644(10) 0.65131(11) 0.0149(3) Uani d 1 . .
H H5 1.156387 0.101115 0.595143 0.018 Uiso calc 1 . .
C C6 0.9882(2) 0.16732(10) 0.66776(10) 0.0138(3) Uani d 1 . .
H H6 0.877513 0.169957 0.623050 0.017 Uiso calc 1 . .
C C7 0.8142(2) 0.25188(10) 0.77107(10) 0.0130(3) Uani d 1 . .
C C8 1.4980(3) 0.07558(11) 0.69831(12) 0.0200(4) Uani d 1 . .
H H8A 1.469032 0.020189 0.702178 0.030 Uiso calc 1 . .
H H8B 1.609350 0.088824 0.743154 0.030 Uiso calc 1 . .
H H8C 1.531608 0.087642 0.638088 0.030 Uiso calc 1 . .
C C9 0.1206(2) 0.40383(10) 0.71921(10) 0.0135(3) Uani d 1 . .
C C10 0.1505(2) 0.35807(11) 0.64562(11) 0.0153(3) Uani d 1 . .
H H10 0.255602 0.321747 0.650256 0.018 Uiso calc 1 . .
C C11 0.0270(3) 0.36541(11) 0.56531(11) 0.0189(4) Uani d 1 . .
H H11 0.047805 0.333358 0.515810 0.023 Uiso calc 1 . .
C C12 -0.1263(3) 0.41870(11) 0.55606(12) 0.0197(4) Uani d 1 . .
C C13 -0.1537(3) 0.46467(12) 0.62984(13) 0.0250(4) Uani d 1 . .
H H13 -0.257293 0.501643 0.624800 0.030 Uiso calc 1 . .
C C14 -0.0324(3) 0.45754(11) 0.71067(12) 0.0217(4) Uani d 1 . .
H H14 -0.053924 0.489388 0.760262 0.026 Uiso calc 1 . .
C C15 0.2540(2) 0.39488(10) 0.80440(10) 0.0131(3) Uani d 1 . .
C C16 -0.2596(3) 0.42661(13) 0.46859(13) 0.0276(4) Uani d 1 . .
H H16A -0.220031 0.389179 0.424975 0.041 Uiso calc 1 . .
H H16B -0.249033 0.479199 0.445066 0.041 Uiso calc 1 . .
H H16C -0.396095 0.416577 0.478950 0.041 Uiso calc 1 . .

loop_
_atom_site_aniso_label
_atom_site_aniso_U_11
_atom_site_aniso_U_22
_atom_site_aniso_U_33
_atom_site_aniso_U_12
_atom_site_aniso_U_13
_atom_site_aniso_U_23
Zn1 0.01264(9) 0.01536(11) 0.00929(8) 0.00095(8) -0.00036(6) -0.00125(7)
Cl1 0.01717(18) 0.0165(2) 0.01668(18) -0.00171(16) -0.00044(14) -0.00253(15)
Cl2 0.01998(19) 0.0250(2) 0.01107(16) -0.00528(17) -0.00144(14) 0.00284(16)
O1 0.0177(6) 0.0255(7) 0.0120(5) 0.0070(5) 0.0000(4) -0.0039(5)
O2 0.0119(5) 0.0180(6) 0.0111(5) 0.0022(5) -0.0002(4) -0.0012(4)
N1 0.0164(7) 0.0238(9) 0.0112(6) 0.0065(6) -0.0008(5) -0.0040(6)
N2 0.0158(7) 0.0376(10) 0.0141(7) 0.0066(7) -0.0002(6) -0.0059(7)
C1 0.0123(7) 0.0114(8) 0.0123(7) -0.0012(6) 0.0009(6) 0.0002(6)
C2 0.0147(7) 0.0146(9) 0.0107(7) -0.0008(6) -0.0006(6) -0.0007(6)
C3 0.0133(7) 0.0152(9) 0.0146(7) -0.0004(6) -0.0024(6) 0.0012(6)
C4 0.0129(7) 0.0117(8) 0.0177(7) -0.0005(6) 0.0029(6) 0.0010(6)
C5 0.0173(8) 0.0140(9) 0.0133(7) -0.0001(7) 0.0018(6) -0.0023(6)
C6 0.0141(7) 0.0144(8) 0.0125(6) -0.0001(6) -0.0003(6) -0.0011(6)
C7 0.0128(7) 0.0134(8) 0.0126(7) -0.0022(6) 0.0006(6) -0.0007(6)
C8 0.0151(8) 0.0196(10) 0.0250(8) 0.0023(7) 0.0012(7) -0.0032(7)
C9 0.0127(7) 0.0132(8) 0.0139(7) -0.0006(6) -0.0015(6) -0.0014(6)
C10 0.0147(7) 0.0167(9) 0.0140(7) 0.0023(6) 0.0001(6) -0.0011(6)
C11 0.0214(8) 0.0213(10) 0.0134(7) -0.0010(7) -0.0010(6) -0.0039(7)
C12 0.0194(8) 0.0182(10) 0.0193(8) -0.0021(7) -0.0065(7) 0.0020(7)
C13 0.0219(9) 0.0201(10) 0.0301(10) 0.0084(8) -0.0088(8) -0.0032(8)
C14 0.0221(9) 0.0195(10) 0.0218(8) 0.0060(7) -0.0040(7) -0.0064(7)
C15 0.0132(7) 0.0130(8) 0.0128(7) -0.0016(6) 0.0001(6) -0.0014(6)
C16 0.0282(10) 0.0273(11) 0.0237(9) -0.0014(8) -0.0121(8) 0.0023(8)

loop_
_atom_type_symbol
_atom_type_description
_atom_type_scat_dispersion_real
_atom_type_scat_dispersion_imag
_atom_type_scat_source
C C 0.0033 0.0016 'International Tables Vol C Tables 4.2.6.8 and 6.1.1.4'
H H 0.0000 0.0000 'International Tables Vol C Tables 4.2.6.8 and 6.1.1.4'
N N 0.0061 0.0033 'International Tables Vol C Tables 4.2.6.8 and 6.1.1.4'
O O 0.0106 0.0060 'International Tables Vol C Tables 4.2.6.8 and 6.1.1.4'
Cl Cl 0.1484 0.1585 'International Tables Vol C Tables 4.2.6.8 and 6.1.1.4'
Zn Zn 0.2839 1.4301 'International Tables Vol C Tables 4.2.6.8 and 6.1.1.4'

loop_
_geom_angle_atom_site_label_1
_geom_angle_atom_site_label_2
_geom_angle_atom_site_label_3
_geom_angle_site_symmetry_1
_geom_angle_site_symmetry_3
_geom_angle
_geom_angle_publ_flag
Cl1 Zn1 Cl2 . . 115.836(17) ?
O1 Zn1 Cl1 . . 109.06(4) ?
O1 Zn1 Cl2 . . 111.08(4) ?
O1 Zn1 O2 . . 101.98(5) ?
O2 Zn1 Cl1 . . 108.75(4) ?
O2 Zn1 Cl2 . . 109.22(4) ?
C7 O1 Zn1 . . 132.35(11) ?
C15 O2 Zn1 . . 127.89(10) ?
H1A N1 H1B . . 117(2) ?
C7 N1 H1A . . 119.6(15) ?
C7 N1 H1B . . 123.4(15) ?
H2A N2 H2B . . 117(2) ?
C15 N2 H2A . . 123.2(16) ?
C15 N2 H2B . . 119.3(16) ?
C2 C1 C7 . . 117.86(14) ?
C6 C1 C2 . . 119.24(15) ?
C6 C1 C7 . . 122.85(14) ?
C1 C2 H2 . . 119.9 ?
C3 C2 C1 . . 120.19(15) ?
C3 C2 H2 . . 119.9 ?
C2 C3 H3 . . 119.3 ?
C2 C3 C4 . . 121.31(14) ?
C4 C3 H3 . . 119.3 ?
C3 C4 C5 . . 118.12(15) ?
C3 C4 C8 . . 121.10(14) ?
C5 C4 C8 . . 120.77(15) ?
C4 C5 H5 . . 119.4 ?
C6 C5 C4 . . 121.21(15) ?
C6 C5 H5 . . 119.4 ?
C1 C6 H6 . . 120.0 ?
C5 C6 C1 . . 119.92(14) ?
C5 C6 H6 . . 120.0 ?
O1 C7 N1 . . 121.75(16) ?
O1 C7 C1 . . 118.33(14) ?
N1 C7 C1 . . 119.92(14) ?
C4 C8 H8A . . 109.5 ?
C4 C8 H8B . . 109.5 ?
C4 C8 H8C . . 109.5 ?
H8A C8 H8B . . 109.5 ?
H8A C8 H8C . . 109.5 ?
H8B C8 H8C . . 109.5 ?
C10 C9 C14 . . 119.06(15) ?
C10 C9 C15 . . 119.24(15) ?
C14 C9 C15 . . 121.69(15) ?
C9 C10 H10 . . 119.9 ?
C11 C10 C9 . . 120.14(16) ?
C11 C10 H10 . . 119.9 ?
C10 C11 H11 . . 119.4 ?
C12 C11 C10 . . 121.30(16) ?
C12 C11 H11 . . 119.4 ?
C11 C12 C13 . . 118.05(15) ?
C11 C12 C16 . . 121.06(17) ?
C13 C12 C16 . . 120.89(17) ?
C12 C13 H13 . . 119.4 ?
C14 C13 C12 . . 121.28(17) ?
C14 C13 H13 . . 119.4 ?
C9 C14 H14 . . 119.9 ?
C13 C14 C9 . . 120.16(17) ?
C13 C14 H14 . . 119.9 ?
O2 C15 N2 . . 121.42(14) ?
O2 C15 C9 . . 119.51(14) ?
N2 C15 C9 . . 119.07(15) ?
C12 C16 H16A . . 109.5 ?
C12 C16 H16B . . 109.5 ?
C12 C16 H16C . . 109.5 ?
H16A C16 H16B . . 109.5 ?
H16A C16 H16C . . 109.5 ?
H16B C16 H16C . . 109.5 ?

loop_
_geom_bond_atom_site_label_1
_geom_bond_atom_site_label_2
_geom_bond_site_symmetry_2
_geom_bond_distance
_geom_bond_publ_flag
Zn1 Cl1 . 2.2166(5) ?
Zn1 Cl2 . 2.2170(5) ?
Zn1 O1 . 1.9592(12) ?
Zn1 O2 . 2.0191(11) ?
O1 C7 . 1.2599(19) ?
O2 C15 . 1.265(2) ?
N1 H1A . 0.869(16) ?
N1 H1B . 0.861(15) ?
N1 C7 . 1.318(2) ?
N2 H2A . 0.858(16) ?
N2 H2B . 0.871(16) ?
N2 C15 . 1.313(2) ?
C1 C2 . 1.398(2) ?
C1 C6 . 1.397(2) ?
C1 C7 . 1.480(2) ?
C2 H2 . 0.9500 ?
C2 C3 . 1.382(2) ?
C3 H3 . 0.9500 ?
C3 C4 . 1.392(2) ?
C4 C5 . 1.402(2) ?
C4 C8 . 1.505(2) ?
C5 H5 . 0.9500 ?
C5 C6 . 1.385(2) ?
C6 H6 . 0.9500 ?
C8 H8A . 0.9800 ?
C8 H8B . 0.9800 ?
C8 H8C . 0.9800 ?
C9 C10 . 1.392(2) ?
C9 C14 . 1.393(2) ?
C9 C15 . 1.485(2) ?
C10 H10 . 0.9500 ?
C10 C11 . 1.391(2) ?
C11 H11 . 0.9500 ?
C11 C12 . 1.389(3) ?
C12 C13 . 1.392(3) ?
C12 C16 . 1.510(2) ?
C13 H13 . 0.9500 ?
C13 C14 . 1.389(2) ?
C14 H14 . 0.9500 ?
C16 H16A . 0.9800 ?
C16 H16B . 0.9800 ?
C16 H16C . 0.9800 ?

loop_
_geom_hbond_atom_site_label_D
_geom_hbond_atom_site_label_H
_geom_hbond_atom_site_label_A
_geom_hbond_site_symmetry_A
_geom_hbond_distance_DH
_geom_hbond_distance_HA
_geom_hbond_distance_DA
_geom_hbond_angle_DHA
_geom_hbond_publ_flag
N1 H1A O2 . 0.869(16) 2.068(17) 2.8753(19) 154(2) yes
N1 H1B Cl2 4_565 0.861(15) 2.485(18) 3.2265(14) 144.8(19) yes
N2 H2A Cl1 1_455 0.858(16) 2.498(18) 3.2956(16) 155(2) yes
N2 H2B Cl2 . 0.871(16) 3.05(2) 3.6341(17) 125.9(19) yes

loop_
_geom_torsion_atom_site_label_1
_geom_torsion_atom_site_label_2
_geom_torsion_atom_site_label_3
_geom_torsion_atom_site_label_4
_geom_torsion_site_symmetry_1
_geom_torsion_site_symmetry_2
_geom_torsion_site_symmetry_3
_geom_torsion_site_symmetry_4
_geom_torsion
_geom_torsion_publ_flag
Zn1 O1 C7 N1 . . . . -2.3(3) ?
Zn1 O1 C7 C1 . . . . 176.97(12) ?
Zn1 O2 C15 N2 . . . . 7.0(3) ?
Zn1 O2 C15 C9 . . . . -173.68(11) ?
C1 C2 C3 C4 . . . . -0.6(3) ?
C2 C1 C6 C5 . . . . 0.0(3) ?
C2 C1 C7 O1 . . . . -15.5(2) ?
C2 C1 C7 N1 . . . . 163.79(17) ?
C2 C3 C4 C5 . . . . 0.4(3) ?
C2 C3 C4 C8 . . . . -178.10(16) ?
C3 C4 C5 C6 . . . . 0.0(3) ?
C4 C5 C6 C1 . . . . -0.2(3) ?
C6 C1 C2 C3 . . . . 0.4(3) ?
C6 C1 C7 O1 . . . . 166.97(16) ?
C6 C1 C7 N1 . . . . -13.8(3) ?
C7 C1 C2 C3 . . . . -177.27(16) ?
C7 C1 C6 C5 . . . . 177.51(16) ?
C8 C4 C5 C6 . . . . 178.48(17) ?
C9 C10 C11 C12 . . . . 0.8(3) ?
C10 C9 C14 C13 . . . . 0.4(3) ?
C10 C9 C15 O2 . . . . 20.4(2) ?
C10 C9 C15 N2 . . . . -160.32(18) ?
C10 C11 C12 C13 . . . . -0.2(3) ?
C10 C11 C12 C16 . . . . 179.77(18) ?
C11 C12 C13 C14 . . . . -0.3(3) ?
C12 C13 C14 C9 . . . . 0.2(3) ?
C14 C9 C10 C11 . . . . -0.9(3) ?
C14 C9 C15 O2 . . . . -158.86(17) ?
C14 C9 C15 N2 . . . . 20.5(3) ?
C15 C9 C10 C11 . . . . 179.83(16) ?
C15 C9 C14 C13 . . . . 179.64(18) ?
C16 C12 C13 C14 . . . . 179.70(19) ?

_cod_database_fobs_code 2244188
